data_2236957
loop_
_publ_author_name
'Gu, Wei-Jin'
'Xie, Wen-Li'
'Wang, Ting-Ting'

_publ_section_title
;
 1-[(3,5-Dimethyl-1<i>H</i>-pyrazol-1-yl)carbonyl]-5-methylindolizine-3-carbonitrile
;
_journal_coeditor_code LH5554
_journal_issue 12
_journal_name_full 'Acta Crystallographica Section E'
_journal_page_first o3399
_journal_paper_doi 10.1107/S1600536812046727
_journal_volume 68
_journal_year 2012
_chemical_formula_iupac 'C16 H14 N4 O'
_chemical_formula_moiety 'C16 H14 N4 O'
_chemical_formula_sum 'C16 H14 N4 O'
_chemical_formula_weight 278.31
_chemical_name_systematic
;
1-[(3,5-Dimethyl-1<i>H</i>-pyrazol-1-yl)carbonyl]-5-methylindolizine-
3-carbonitrile
;
_space_group_IT_number 14
_symmetry_cell_setting monoclinic
_symmetry_space_group_name_Hall '-P 2ybc'
_symmetry_space_group_name_H-M 'P 1 21/c 1'
_atom_sites_solution_hydrogens geom
_atom_sites_solution_primary direct
_atom_sites_solution_secondary difmap
_audit_creation_method SHELXL-97
_cell_angle_alpha 90.00
_cell_angle_beta 114.775(3)
_cell_angle_gamma 90.00
_cell_formula_units_Z 4
_cell_length_a 8.5911(18)
_cell_length_b 23.3760(15)
_cell_length_c 7.5816(12)
_cell_measurement_reflns_used 1864
_cell_measurement_temperature 291(2)
_cell_measurement_theta_max 23.12
_cell_measurement_theta_min 2.11
_cell_volume 1382.4(4)
_computing_cell_refinement 'SAINT (Bruker, 2000)'
_computing_data_collection 'SMART (Bruker, 2000)'
_computing_data_reduction 'SAINT (Bruker, 2000)'
_computing_molecular_graphics 'SHELXTL (Sheldrick, 2008) and PLATON (Spek, 2009)'
_computing_publication_material 'SHELXTL (Sheldrick, 2008)'
_computing_structure_refinement 'SHELXTL (Sheldrick, 2008)'
_computing_structure_solution 'SHELXTL (Sheldrick, 2008)'
_diffrn_ambient_temperature 291(2)
_diffrn_measured_fraction_theta_full 0.970
_diffrn_measured_fraction_theta_max 0.970
_diffrn_measurement_device_type 'Bruker SMART APEX'
_diffrn_measurement_method '\f and \w scans'
_diffrn_radiation_monochromator graphite
_diffrn_radiation_source 'sealed tube'
_diffrn_radiation_type MoK\a
_diffrn_radiation_wavelength 0.71073
_diffrn_reflns_av_R_equivalents 0.0370
_diffrn_reflns_av_sigmaI/netI 0.0336
_diffrn_reflns_limit_h_max 10
_diffrn_reflns_limit_h_min -10
_diffrn_reflns_limit_k_max 27
_diffrn_reflns_limit_k_min -27
_diffrn_reflns_limit_l_max 7
_diffrn_reflns_limit_l_min -8
_diffrn_reflns_number 7822
_diffrn_reflns_theta_full 25.00
_diffrn_reflns_theta_max 25.00
_diffrn_reflns_theta_min 1.74
_exptl_absorpt_coefficient_mu 0.088
_exptl_absorpt_correction_T_max 0.9826
_exptl_absorpt_correction_T_min 0.9741
_exptl_absorpt_correction_type multi-scan
_exptl_absorpt_process_details '(SADABS; Bruker, 2000)'
_exptl_crystal_colour Colorless
_exptl_crystal_density_diffrn 1.337
_exptl_crystal_density_method 'not measured'
_exptl_crystal_description block
_exptl_crystal_F_000 584
_exptl_crystal_size_max 0.30
_exptl_crystal_size_mid 0.25
_exptl_crystal_size_min 0.20
_refine_diff_density_max 0.186
_refine_diff_density_min -0.154
_refine_ls_extinction_coef none
_refine_ls_extinction_expression Fc^*^=kFc[1+0.001xFc^2^\l^3^/sin(2\q)]^-1/4^
_refine_ls_extinction_method 'SHELXTL (Sheldrick, 2008)'
_refine_ls_goodness_of_fit_ref 1.050
_refine_ls_hydrogen_treatment constr
_refine_ls_matrix_type full
_refine_ls_number_parameters 194
_refine_ls_number_reflns 2361
_refine_ls_number_restraints 1
_refine_ls_restrained_S_all 1.051
_refine_ls_R_factor_all 0.0682
_refine_ls_R_factor_gt 0.0475
_refine_ls_shift/su_max 0.000
_refine_ls_shift/su_mean 0.000
_refine_ls_structure_factor_coef Fsqd
_refine_ls_weighting_details 'calc w=1/[\s^2^(Fo^2^)+(0.0667P)^2^+0.2279P] where P=(Fo^2^+2Fc^2^)/3'
_refine_ls_weighting_scheme calc
_refine_ls_wR_factor_gt 0.1235
_refine_ls_wR_factor_ref 0.1352
_reflns_number_gt 1728
_reflns_number_total 2361
_reflns_threshold_expression I>2\s(I)
_cod_data_source_file lh5554.cif
_cod_data_source_block I
_cod_original_sg_symbol_H-M 'P 21/c'
_cod_database_code 2236957
_cod_database_fobs_code 2236957

loop_
_symmetry_equiv_pos_as_xyz
'x, y, z'
'-x, y+1/2, -z+1/2'
'-x, -y, -z'
'x, -y-1/2, z-1/2'

loop_
_atom_site_type_symbol
_atom_site_label
_atom_site_fract_x
_atom_site_fract_y
_atom_site_fract_z
_atom_site_U_iso_or_equiv
_atom_site_adp_type
_atom_site_calc_flag
_atom_site_refinement_flags
_atom_site_occupancy
_atom_site_symmetry_multiplicity
C C1 0.4078(3) 0.16105(9) 0.6276(3) 0.0539(6) Uani d . 1 1
C C2 0.5673(3) 0.16955(11) 0.7688(3) 0.0674(7) Uani d . 1 1
H H2 0.6342 0.1380 0.8292 0.081 Uiso calc R 1 1
C C3 0.6350(3) 0.22472(11) 0.8269(4) 0.0706(7) Uani d . 1 1
H H3 0.7458 0.2291 0.9227 0.085 Uiso calc R 1 1
C C4 0.5393(3) 0.27142(10) 0.7437(3) 0.0610(6) Uani d . 1 1
H H4 0.5835 0.3079 0.7834 0.073 Uiso calc R 1 1
C C5 0.3740(3) 0.26454(9) 0.5980(3) 0.0494(5) Uani d . 1 1
C C6 0.2428(2) 0.30329(9) 0.4823(3) 0.0473(5) Uani d . 1 1
C C7 0.1052(3) 0.27046(9) 0.3576(3) 0.0502(5) Uani d . 1 1
H H7 0.0023 0.2849 0.2655 0.060 Uiso calc R 1 1
C C8 0.1454(2) 0.21350(7) 0.3920(3) 0.0495(5) Uani d D 1 1
C C9 0.0408(3) 0.16786(8) 0.2894(3) 0.0572(6) Uani d D 1 1
C C10 0.3329(3) 0.10310(10) 0.5630(4) 0.0698(7) Uani d . 1 1
H H10A 0.4101 0.0746 0.6440 0.105 Uiso calc R 1 1
H H10B 0.3150 0.0971 0.4305 0.105 Uiso calc R 1 1
H H10C 0.2253 0.1003 0.5727 0.105 Uiso calc R 1 1
C C11 0.2680(3) 0.36492(10) 0.5125(3) 0.0553(6) Uani d . 1 1
C C12 0.1506(3) 0.46295(9) 0.3983(3) 0.0514(5) Uani d . 1 1
C C13 0.0074(3) 0.48077(9) 0.2476(3) 0.0565(6) Uani d . 1 1
H H13 -0.0256 0.5186 0.2140 0.068 Uiso calc R 1 1
C C14 -0.0831(3) 0.43187(9) 0.1502(3) 0.0524(5) Uani d . 1 1
C C15 -0.2500(3) 0.42892(10) -0.0234(4) 0.0673(7) Uani d . 1 1
H H15A -0.2309 0.4329 -0.1389 0.101 Uiso calc R 1 1
H H15B -0.3232 0.4592 -0.0178 0.101 Uiso calc R 1 1
H H15C -0.3035 0.3927 -0.0256 0.101 Uiso calc R 1 1
C C16 0.2889(3) 0.49760(11) 0.5473(4) 0.0703(7) Uani d . 1 1
H H16A 0.2630 0.5375 0.5222 0.105 Uiso calc R 1 1
H H16B 0.3963 0.4894 0.5418 0.105 Uiso calc R 1 1
H H16C 0.2966 0.4882 0.6740 0.105 Uiso calc R 1 1
N N1 0.3117(2) 0.20945(7) 0.5412(2) 0.0481(5) Uani d . 1 1
N N2 -0.0540(3) 0.13371(9) 0.1932(3) 0.0792(7) Uani d . 1 1
N N3 0.1439(2) 0.40334(7) 0.3880(3) 0.0505(5) Uani d . 1 1
N N4 -0.0015(2) 0.38486(7) 0.2341(3) 0.0543(5) Uani d . 1 1
O O1 0.3936(2) 0.38496(7) 0.6446(3) 0.0837(6) Uani d . 1 1

loop_
_atom_site_aniso_label
_atom_site_aniso_U_11
_atom_site_aniso_U_22
_atom_site_aniso_U_33
_atom_site_aniso_U_12
_atom_site_aniso_U_13
_atom_site_aniso_U_23
C1 0.0572(14) 0.0536(13) 0.0514(13) 0.0122(10) 0.0232(12) 0.0077(10)
C2 0.0593(15) 0.0719(17) 0.0605(16) 0.0190(12) 0.0147(14) 0.0098(12)
C3 0.0499(14) 0.0874(19) 0.0578(16) 0.0108(13) 0.0061(12) 0.0002(13)
C4 0.0555(14) 0.0631(14) 0.0525(14) 0.0036(11) 0.0108(12) -0.0049(11)
C5 0.0492(13) 0.0542(13) 0.0434(13) 0.0025(10) 0.0179(11) -0.0012(9)
C6 0.0466(12) 0.0495(12) 0.0415(12) 0.0015(9) 0.0141(10) -0.0008(9)
C7 0.0452(12) 0.0535(13) 0.0452(12) 0.0017(9) 0.0125(10) 0.0023(10)
C8 0.0473(12) 0.0498(13) 0.0480(13) 0.0019(9) 0.0165(11) 0.0023(9)
C9 0.0535(14) 0.0513(13) 0.0578(15) -0.0016(11) 0.0145(12) 0.0037(11)
C10 0.0733(16) 0.0571(15) 0.0756(18) 0.0125(12) 0.0280(14) 0.0122(12)
C11 0.0493(13) 0.0569(14) 0.0483(13) -0.0009(10) 0.0092(12) -0.0052(10)
C12 0.0494(13) 0.0480(12) 0.0565(13) -0.0065(10) 0.0220(11) -0.0069(10)
C13 0.0534(13) 0.0433(12) 0.0677(15) 0.0006(10) 0.0205(12) 0.0015(10)
C14 0.0503(12) 0.0483(12) 0.0548(14) 0.0005(10) 0.0183(11) 0.0023(10)
C15 0.0541(14) 0.0627(15) 0.0688(16) 0.0000(11) 0.0096(13) 0.0040(12)
C16 0.0640(15) 0.0585(15) 0.0795(18) -0.0122(11) 0.0213(14) -0.0131(12)
N1 0.0475(10) 0.0517(10) 0.0441(11) 0.0068(8) 0.0181(9) 0.0030(8)
N2 0.0789(15) 0.0564(13) 0.0822(16) -0.0097(11) 0.0141(13) 0.0027(11)
N3 0.0496(10) 0.0445(10) 0.0497(11) -0.0015(8) 0.0134(9) -0.0016(8)
N4 0.0490(10) 0.0487(10) 0.0510(11) -0.0034(8) 0.0071(9) -0.0007(8)
O1 0.0668(11) 0.0636(10) 0.0771(12) -0.0006(9) -0.0126(10) -0.0156(9)

loop_
_atom_type_symbol
_atom_type_description
_atom_type_scat_dispersion_real
_atom_type_scat_dispersion_imag
_atom_type_scat_source
C C 0.0033 0.0016 'International Tables Vol C Tables 4.2.6.8 and 6.1.1.4'
H H 0.0000 0.0000 'International Tables Vol C Tables 4.2.6.8 and 6.1.1.4'
N N 0.0061 0.0033 'International Tables Vol C Tables 4.2.6.8 and 6.1.1.4'
O O 0.0106 0.0060 'International Tables Vol C Tables 4.2.6.8 and 6.1.1.4'

loop_
_geom_angle_atom_site_label_1
_geom_angle_atom_site_label_2
_geom_angle_atom_site_label_3
_geom_angle
C2 C1 N1 117.2(2)
C2 C1 C10 123.2(2)
N1 C1 C10 119.6(2)
C1 C2 C3 122.0(2)
C1 C2 H2 119.0
C3 C2 H2 119.0
C4 C3 C2 120.2(2)
C4 C3 H3 119.9
C2 C3 H3 119.9
C3 C4 C5 119.6(2)
C3 C4 H4 120.2
C5 C4 H4 120.2
N1 C5 C4 118.9(2)
N1 C5 C6 107.16(18)
C4 C5 C6 133.9(2)
C7 C6 C5 107.14(19)
C7 C6 C11 132.6(2)
C5 C6 C11 120.22(19)
C8 C7 C6 109.30(19)
C8 C7 H7 125.3
C6 C7 H7 125.3
C7 C8 C9 125.51(19)
C7 C8 N1 107.97(16)
C9 C8 N1 126.47(18)
N2 C9 C8 174.1(2)
C1 C10 H10A 109.5
C1 C10 H10B 109.5
H10A C10 H10B 109.5
C1 C10 H10C 109.5
H10A C10 H10C 109.5
H10B C10 H10C 109.5
O1 C11 N3 117.8(2)
O1 C11 C6 122.1(2)
N3 C11 C6 120.15(19)
C13 C12 N3 105.07(18)
C13 C12 C16 129.0(2)
N3 C12 C16 125.9(2)
C12 C13 C14 107.56(19)
C12 C13 H13 126.2
C14 C13 H13 126.2
N4 C14 C13 111.09(19)
N4 C14 C15 120.68(19)
C13 C14 C15 128.2(2)
C14 C15 H15A 109.5
C14 C15 H15B 109.5
H15A C15 H15B 109.5
C14 C15 H15C 109.5
H15A C15 H15C 109.5
H15B C15 H15C 109.5
C12 C16 H16A 109.5
C12 C16 H16B 109.5
H16A C16 H16B 109.5
C12 C16 H16C 109.5
H16A C16 H16C 109.5
H16B C16 H16C 109.5
C1 N1 C5 122.08(18)
C1 N1 C8 129.49(17)
C5 N1 C8 108.43(16)
N4 N3 C12 111.28(17)
N4 N3 C11 122.09(16)
C12 N3 C11 126.62(18)
C14 N4 N3 105.00(16)

loop_
_geom_bond_atom_site_label_1
_geom_bond_atom_site_label_2
_geom_bond_distance
C1 C2 1.354(3)
C1 N1 1.392(3)
C1 C10 1.492(3)
C2 C3 1.407(3)
C2 H2 0.9300
C3 C4 1.353(3)
C3 H3 0.9300
C4 C5 1.396(3)
C4 H4 0.9300
C5 N1 1.392(3)
C5 C6 1.426(3)
C6 C7 1.394(3)
C6 C11 1.460(3)
C7 C8 1.373(3)
C7 H7 0.9300
C8 C9 1.4017(10)
C8 N1 1.405(3)
C9 N2 1.156(2)
C10 H10A 0.9600
C10 H10B 0.9600
C10 H10C 0.9600
C11 O1 1.217(3)
C11 N3 1.411(3)
C12 C13 1.347(3)
C12 N3 1.395(3)
C12 C16 1.490(3)
C13 C14 1.405(3)
C13 H13 0.9300
C14 N4 1.315(3)
C14 C15 1.487(3)
C15 H15A 0.9600
C15 H15B 0.9600
C15 H15C 0.9600
C16 H16A 0.9600
C16 H16B 0.9600
C16 H16C 0.9600
N3 N4 1.374(2)

loop_
_geom_hbond_atom_site_label_D
_geom_hbond_atom_site_label_H
_geom_hbond_atom_site_label_A
_geom_hbond_site_symmetry_A
_geom_hbond_distance_DH
_geom_hbond_distance_HA
_geom_hbond_distance_DA
_geom_hbond_angle_DHA
_geom_hbond_publ_flag
C10 H10B O1 4_565 0.96 2.56 3.435(4) 151 yes

loop_
_geom_torsion_atom_site_label_1
_geom_torsion_atom_site_label_2
_geom_torsion_atom_site_label_3
_geom_torsion_atom_site_label_4
_geom_torsion
N1 C1 C2 C3 -0.1(3)
C10 C1 C2 C3 179.9(2)
C1 C2 C3 C4 1.1(4)
C2 C3 C4 C5 -0.9(4)
C3 C4 C5 N1 -0.2(3)
C3 C4 C5 C6 -179.6(2)
N1 C5 C6 C7 -0.5(2)
C4 C5 C6 C7 178.9(2)
N1 C5 C6 C11 178.04(17)
C4 C5 C6 C11 -2.5(3)
C5 C6 C7 C8 0.4(2)
C11 C6 C7 C8 -177.9(2)
C6 C7 C8 C9 -177.50(19)
C6 C7 C8 N1 -0.1(2)
C7 C6 C11 O1 172.3(2)
C5 C6 C11 O1 -5.8(3)
C7 C6 C11 N3 -6.9(3)
C5 C6 C11 N3 175.01(17)
N3 C12 C13 C14 0.3(2)
C16 C12 C13 C14 -179.5(2)
C12 C13 C14 N4 -0.2(3)
C12 C13 C14 C15 179.1(2)
C2 C1 N1 C5 -1.0(3)
C10 C1 N1 C5 178.91(19)
C2 C1 N1 C8 179.34(19)
C10 C1 N1 C8 -0.7(3)
C4 C5 N1 C1 1.2(3)
C6 C5 N1 C1 -179.24(16)
C4 C5 N1 C8 -179.07(17)
C6 C5 N1 C8 0.5(2)
C7 C8 N1 C1 179.42(18)
C9 C8 N1 C1 -3.2(3)
C7 C8 N1 C5 -0.2(2)
C9 C8 N1 C5 177.15(19)
C13 C12 N3 N4 -0.3(2)
C16 C12 N3 N4 179.45(18)
C13 C12 N3 C11 178.35(18)
C16 C12 N3 C11 -1.9(3)
O1 C11 N3 N4 179.5(2)
C6 C11 N3 N4 -1.2(3)
O1 C11 N3 C12 1.0(3)
C6 C11 N3 C12 -179.75(18)
C13 C14 N4 N3 0.0(2)
C15 C14 N4 N3 -179.36(18)
C12 N3 N4 C14 0.2(2)
C11 N3 N4 C14 -178.54(18)

loop_
_cod_related_entry_id
_cod_related_entry_database
_cod_related_entry_code
1 ChemSpider 30658240
